data_7015438
loop_
_publ_author_name
'Peng, Xiaohong'
'Tang, Xiaoliang'
'Qin, Wenwu'
'Dou, Wei'
'Guo, Yanling'
'Zheng, Jiangrong'
'Liu, Weisheng'
'Wang, Daqi'

_publ_section_title
;
 Aroylhydrazone derivative as fluorescent sensor for highly selective
 recognition of Zn(2+) ions: syntheses, characterization, crystal
 structures and spectroscopic properties.
;
_journal_issue 19
_journal_name_full 'Dalton transactions (Cambridge, England : 2003)'
_journal_page_first 5271
_journal_page_last 5277
_journal_paper_doi 10.1039/c0dt01590c
_journal_volume 40
_journal_year 2011
_chemical_formula_sum 'C46 H62 Cl Fe N4 O6'
_chemical_formula_weight 858.30
_chemical_name_systematic
;
?
;
_space_group_IT_number 2
_symmetry_cell_setting triclinic
_symmetry_space_group_name_Hall '-P 1'
_symmetry_space_group_name_H-M 'P -1'
_atom_sites_solution_hydrogens geom
_atom_sites_solution_primary direct
_atom_sites_solution_secondary difmap
_audit_creation_method SHELXL-97
_cell_angle_alpha 88.618(13)
_cell_angle_beta 86.079(12)
_cell_angle_gamma 88.823(12)
_cell_formula_units_Z 2
_cell_length_a 11.801(11)
_cell_length_b 13.610(12)
_cell_length_c 14.805(13)
_cell_measurement_reflns_used 2908
_cell_measurement_temperature 298(2)
_cell_measurement_theta_max 22.489
_cell_measurement_theta_min 2.267
_cell_volume 2371(4)
_computing_cell_refinement 'Bruker SMART'
_computing_data_collection 'Bruker SMART'
_computing_data_reduction 'Bruker SHELXTL'
_computing_molecular_graphics 'Bruker SHELXTL'
_computing_publication_material 'Bruker SHELXTL'
_computing_structure_refinement 'SHELXL-97 (Sheldrick, 1997)'
_computing_structure_solution 'SHELXS-97 (Sheldrick, 1990)'
_diffrn_ambient_temperature 298(2)
_diffrn_measured_fraction_theta_full 0.983
_diffrn_measured_fraction_theta_max 0.983
_diffrn_measurement_device_type 'CCD area detector'
_diffrn_measurement_method 'phi and omega scans'
_diffrn_radiation_monochromator graphite
_diffrn_radiation_source 'fine-focus sealed tube'
_diffrn_radiation_type MoK\a
_diffrn_radiation_wavelength 0.71073
_diffrn_reflns_av_R_equivalents 0.0339
_diffrn_reflns_av_sigmaI/netI 0.0781
_diffrn_reflns_limit_h_max 12
_diffrn_reflns_limit_h_min -14
_diffrn_reflns_limit_k_max 16
_diffrn_reflns_limit_k_min -14
_diffrn_reflns_limit_l_max 12
_diffrn_reflns_limit_l_min -17
_diffrn_reflns_number 12409
_diffrn_reflns_theta_full 25.00
_diffrn_reflns_theta_max 25.00
_diffrn_reflns_theta_min 1.50
_exptl_absorpt_coefficient_mu 0.423
_exptl_absorpt_correction_T_max 0.9630
_exptl_absorpt_correction_T_min 0.8559
_exptl_absorpt_correction_type multi-scan
_exptl_absorpt_process_details sadabs
_exptl_crystal_colour black
_exptl_crystal_density_diffrn 1.202
_exptl_crystal_density_method 'not measured'
_exptl_crystal_description block
_exptl_crystal_F_000 914
_exptl_crystal_size_max 0.38
_exptl_crystal_size_mid 0.20
_exptl_crystal_size_min 0.09
_refine_diff_density_max 0.309
_refine_diff_density_min -0.304
_refine_diff_density_rms 0.045
_refine_ls_extinction_method none
_refine_ls_goodness_of_fit_ref 1.007
_refine_ls_hydrogen_treatment mixed
_refine_ls_matrix_type full
_refine_ls_number_parameters 616
_refine_ls_number_reflns 8212
_refine_ls_number_restraints 325
_refine_ls_restrained_S_all 1.013
_refine_ls_R_factor_all 0.0959
_refine_ls_R_factor_gt 0.0483
_refine_ls_shift/su_max 0.001
_refine_ls_shift/su_mean 0.000
_refine_ls_structure_factor_coef Fsqd
_refine_ls_weighting_details 'calc w=1/[\s^2^(Fo^2^)+(0.0264P)^2^+0.4595P] where P=(Fo^2^+2Fc^2^)/3'
_refine_ls_weighting_scheme calc
_refine_ls_wR_factor_gt 0.0914
_refine_ls_wR_factor_ref 0.1035
_reflns_number_gt 4848
_reflns_number_total 8212
_reflns_threshold_expression >2sigma(I)
_cod_data_source_file c0dt01590c.txt
_cod_data_source_block 5
_cod_depositor_comments
;
The following automatic conversions were performed:
'_symmetry_cell_setting' value 'Triclinic' changed to 'triclinic'
according to '/home/saulius/struct/CIF-dictionaries/cif_core.dic'
dictionary named 'cif_core.dic' version 2.4.1 from 2010-06-29.

Automatic conversion script
Id: cif_fix_enum 1555 2011-01-17 13:19:09Z saulius 
;
_cod_original_sg_symbol_H-M P-1
_cod_database_code 7015438

loop_
_symmetry_equiv_pos_as_xyz
'x, y, z'
'-x, -y, -z'

loop_
_atom_site_label
_atom_site_type_symbol
_atom_site_fract_x
_atom_site_fract_y
_atom_site_fract_z
_atom_site_U_iso_or_equiv
_atom_site_adp_type
_atom_site_occupancy
_atom_site_symmetry_multiplicity
_atom_site_calc_flag
_atom_site_refinement_flags
_atom_site_disorder_assembly
_atom_site_disorder_group
Fe1 Fe 0.89378(4) 0.78106(3) 0.66946(3) 0.04276(15) Uani 1 1 d . . .
Cl1 Cl 0.06941(9) 0.64212(7) 0.40140(8) 0.0915(4) Uani 1 1 d D . .
N1 N 0.9301(2) 0.62918(18) 0.66256(18) 0.0451(7) Uani 1 1 d . . .
N2 N 0.8793(2) 0.58419(19) 0.59374(18) 0.0538(7) Uani 1 1 d . . .
H2 H 0.8842 0.5218 0.5860 0.065 Uiso 1 1 calc R . .
N3 N 0.9023(2) 0.93671(17) 0.67242(16) 0.0410(6) Uani 1 1 d . . .
N4 N 1.00241(19) 0.97206(17) 0.63013(16) 0.0439(6) Uani 1 1 d . . .
H4 H 1.0212 1.0327 0.6319 0.053 Uiso 1 1 calc R . .
O1 O 0.97035(17) 0.76883(14) 0.77703(14) 0.0483(6) Uani 1 1 d . . .
O2 O 0.82005(18) 0.73433(15) 0.55364(14) 0.0532(6) Uani 1 1 d . . .
O3 O 0.74560(16) 0.80453(14) 0.71870(14) 0.0484(6) Uani 1 1 d . . .
O4 O 1.03368(17) 0.81742(16) 0.58785(15) 0.0580(6) Uani 1 1 d . . .
O5 O 0.0346(2) 0.16615(17) 0.6639(2) 0.0866(9) Uani 1 1 d . . .
H5 H 0.0035 0.2134 0.6397 0.130 Uiso 1 1 calc R . .
C1 C 0.9948(3) 0.5743(2) 0.7107(2) 0.0505(9) Uani 1 1 d . . .
H1 H 1.0065 0.5091 0.6944 0.061 Uiso 1 1 calc R . .
C2 C 1.0493(2) 0.6072(2) 0.7868(2) 0.0455(8) Uani 1 1 d . . .
C3 C 1.0335(2) 0.7037(2) 0.8187(2) 0.0431(8) Uani 1 1 d . . .
C4 C 1.0839(2) 0.7282(2) 0.8993(2) 0.0449(8) Uani 1 1 d . . .
C5 C 1.1473(3) 0.6564(2) 0.9408(2) 0.0517(9) Uani 1 1 d . A .
H5A H 1.1812 0.6730 0.9930 0.062 Uiso 1 1 calc R . .
C6 C 1.1647(3) 0.5599(2) 0.9101(2) 0.0510(9) Uani 1 1 d . . .
C7 C 1.1152(3) 0.5379(2) 0.8326(2) 0.0524(9) Uani 1 1 d . A .
H7 H 1.1254 0.4751 0.8096 0.063 Uiso 1 1 calc R . .
C8 C 1.0649(3) 0.8313(2) 0.9379(2) 0.0526(9) Uani 1 1 d . . .
C9 C 1.1060(3) 0.9097(2) 0.8686(2) 0.0667(11) Uani 1 1 d . . .
H9A H 1.1861 0.9010 0.8547 0.100 Uiso 1 1 calc R . .
H9B H 1.0909 0.9737 0.8932 0.100 Uiso 1 1 calc R . .
H9C H 1.0666 0.9037 0.8144 0.100 Uiso 1 1 calc R . .
C10 C 0.9377(3) 0.8473(3) 0.9637(2) 0.0747(12) Uani 1 1 d . . .
H10A H 0.8956 0.8407 0.9110 0.112 Uiso 1 1 calc R . .
H10B H 0.9250 0.9120 0.9873 0.112 Uiso 1 1 calc R . .
H10C H 0.9129 0.7992 1.0089 0.112 Uiso 1 1 calc R . .
C11 C 1.1298(4) 0.8438(3) 1.0227(3) 0.0925(14) Uani 1 1 d . . .
H11A H 1.1034 0.7971 1.0686 0.139 Uiso 1 1 calc R . .
H11B H 1.1171 0.9092 1.0446 0.139 Uiso 1 1 calc R . .
H11C H 1.2095 0.8329 1.0081 0.139 Uiso 1 1 calc R . .
C12 C 1.2318(3) 0.4853(3) 0.9643(3) 0.0608(10) Uani 0.849(10) 1 d PD A 1
C13 C 1.2450(7) 0.3863(4) 0.9162(5) 0.103(2) Uani 0.849(10) 1 d PDU A 1
H13A H 1.1712 0.3611 0.9074 0.155 Uiso 0.849(10) 1 calc PR A 1
H13B H 1.2858 0.3403 0.9527 0.155 Uiso 0.849(10) 1 calc PR A 1
H13C H 1.2861 0.3956 0.8585 0.155 Uiso 0.849(10) 1 calc PR A 1
C14 C 1.1642(5) 0.4627(5) 1.0537(4) 0.0820(19) Uani 0.849(10) 1 d PDU A 1
H14A H 1.1584 0.5207 1.0895 0.123 Uiso 0.849(10) 1 calc PR A 1
H14B H 1.2023 0.4112 1.0860 0.123 Uiso 0.849(10) 1 calc PR A 1
H14C H 1.0895 0.4420 1.0417 0.123 Uiso 0.849(10) 1 calc PR A 1
C15 C 1.3477(4) 0.5232(5) 0.9802(6) 0.097(2) Uani 0.849(10) 1 d PDU A 1
H15A H 1.3854 0.5431 0.9234 0.145 Uiso 0.849(10) 1 calc PR A 1
H15B H 1.3917 0.4721 1.0080 0.145 Uiso 0.849(10) 1 calc PR A 1
H15C H 1.3398 0.5784 1.0194 0.145 Uiso 0.849(10) 1 calc PR A 1
C12' C 1.2318(3) 0.4853(3) 0.9643(3) 0.0608(10) Uani 0.151(10) 1 d PD A 2
C15' C 1.3520(18) 0.479(3) 0.918(3) 0.090(8) Uani 0.151(10) 1 d PDU A 2
H15D H 1.3483 0.4563 0.8574 0.134 Uiso 0.151(10) 1 calc PR A 2
H15E H 1.3980 0.4346 0.9515 0.134 Uiso 0.151(10) 1 calc PR A 2
H15F H 1.3849 0.5433 0.9158 0.134 Uiso 0.151(10) 1 calc PR A 2
C14' C 1.205(4) 0.501(3) 1.0676(14) 0.104(9) Uani 0.151(10) 1 d PDU A 2
H14D H 1.2696 0.5270 1.0934 0.156 Uiso 0.151(10) 1 calc PR A 2
H14E H 1.1857 0.4389 1.0968 0.156 Uiso 0.151(10) 1 calc PR A 2
H14F H 1.1413 0.5459 1.0762 0.156 Uiso 0.151(10) 1 calc PR A 2
C13' C 1.187(3) 0.3821(17) 0.960(3) 0.103(9) Uani 0.151(10) 1 d PDU A 2
H13D H 1.1143 0.3785 0.9937 0.154 Uiso 0.151(10) 1 calc PR A 2
H13E H 1.2389 0.3361 0.9856 0.154 Uiso 0.151(10) 1 calc PR A 2
H13F H 1.1779 0.3662 0.8981 0.154 Uiso 0.151(10) 1 calc PR A 2
C16 C 0.8224(3) 0.6441(3) 0.5403(2) 0.0491(9) Uani 1 1 d . . .
C17 C 0.7586(3) 0.6004(3) 0.4696(2) 0.0598(10) Uani 1 1 d . . .
C18 C 0.7735(3) 0.5054(3) 0.4432(3) 0.0865(13) Uani 1 1 d . . .
H18 H 0.8282 0.4657 0.4690 0.104 Uiso 1 1 calc R . .
C19 C 0.7090(4) 0.4674(4) 0.3791(3) 0.0998(16) Uani 1 1 d . . .
H19 H 0.7213 0.4029 0.3609 0.120 Uiso 1 1 calc R . .
C20 C 0.6279(5) 0.5235(4) 0.3427(3) 0.1118(18) Uani 1 1 d . . .
H20 H 0.5834 0.4974 0.3000 0.134 Uiso 1 1 calc R . .
C21 C 0.6111(5) 0.6180(4) 0.3682(4) 0.149(3) Uani 1 1 d . . .
H21 H 0.5545 0.6565 0.3434 0.179 Uiso 1 1 calc R . .
C22 C 0.6774(4) 0.6570(3) 0.4304(3) 0.1086(17) Uani 1 1 d . . .
H22 H 0.6670 0.7225 0.4461 0.130 Uiso 1 1 calc R . .
C23 C 0.8341(2) 0.9978(2) 0.7144(2) 0.0445(8) Uani 1 1 d . . .
H23 H 0.8571 1.0625 0.7179 0.053 Uiso 1 1 calc R . .
C24 C 0.7267(2) 0.9733(2) 0.7553(2) 0.0420(8) Uani 1 1 d . . .
C25 C 0.6822(2) 0.8778(2) 0.7511(2) 0.0409(8) Uani 1 1 d . . .
C26 C 0.5672(3) 0.8626(2) 0.7791(2) 0.0459(8) Uani 1 1 d . . .
C27 C 0.5052(3) 0.9415(2) 0.8143(2) 0.0518(9) Uani 1 1 d . B .
H27 H 0.4295 0.9313 0.8332 0.062 Uiso 1 1 calc R . .
C28 C 0.5478(3) 1.0357(2) 0.8236(2) 0.0503(9) Uani 1 1 d . . .
C29 C 0.6580(3) 1.0499(2) 0.7925(2) 0.0502(9) Uani 1 1 d . B .
H29 H 0.6885 1.1121 0.7959 0.060 Uiso 1 1 calc R . .
C30 C 0.5146(3) 0.7620(2) 0.7670(2) 0.0560(9) Uani 1 1 d . . .
C31 C 0.5755(3) 0.6830(3) 0.8214(3) 0.0768(12) Uani 1 1 d . . .
H31A H 0.6541 0.6791 0.7999 0.115 Uiso 1 1 calc R . .
H31B H 0.5410 0.6207 0.8142 0.115 Uiso 1 1 calc R . .
H31C H 0.5699 0.6994 0.8843 0.115 Uiso 1 1 calc R . .
C32 C 0.5228(3) 0.7372(3) 0.6666(2) 0.0741(12) Uani 1 1 d . . .
H32A H 0.6012 0.7315 0.6451 0.111 Uiso 1 1 calc R . .
H32B H 0.4861 0.7883 0.6328 0.111 Uiso 1 1 calc R . .
H32C H 0.4860 0.6760 0.6587 0.111 Uiso 1 1 calc R . .
C33 C 0.3884(3) 0.7613(3) 0.7997(3) 0.0825(13) Uani 1 1 d . . .
H33A H 0.3586 0.6972 0.7915 0.124 Uiso 1 1 calc R . .
H33B H 0.3474 0.8091 0.7653 0.124 Uiso 1 1 calc R . .
H33C H 0.3802 0.7771 0.8627 0.124 Uiso 1 1 calc R . .
C34 C 0.4709(3) 1.1201(3) 0.8592(3) 0.0644(10) Uani 0.567(13) 1 d PD B 1
C35 C 0.4401(10) 1.1839(8) 0.7804(6) 0.089(3) Uani 0.567(13) 1 d PDU B 1
H35A H 0.5082 1.2062 0.7476 0.133 Uiso 0.567(13) 1 calc PR B 1
H35B H 0.3959 1.2396 0.8019 0.133 Uiso 0.567(13) 1 calc PR B 1
H35C H 0.3967 1.1469 0.7411 0.133 Uiso 0.567(13) 1 calc PR B 1
C36 C 0.3659(9) 1.0870(9) 0.9136(9) 0.090(4) Uani 0.567(13) 1 d PDU B 1
H36A H 0.3270 1.1430 0.9403 0.135 Uiso 0.567(13) 1 calc PR B 1
H36B H 0.3867 1.0416 0.9605 0.135 Uiso 0.567(13) 1 calc PR B 1
H36C H 0.3167 1.0553 0.8747 0.135 Uiso 0.567(13) 1 calc PR B 1
C37 C 0.5377(7) 1.1844(7) 0.9245(8) 0.076(3) Uani 0.567(13) 1 d PDU B 1
H37A H 0.6058 1.2080 0.8927 0.115 Uiso 0.567(13) 1 calc PR B 1
H37B H 0.5572 1.1451 0.9761 0.115 Uiso 0.567(13) 1 calc PR B 1
H37C H 0.4908 1.2393 0.9443 0.115 Uiso 0.567(13) 1 calc PR B 1
C34' C 0.4709(3) 1.1201(3) 0.8592(3) 0.0644(10) Uani 0.433(13) 1 d PD B 2
C35' C 0.3771(12) 1.1360(11) 0.7883(8) 0.094(4) Uani 0.433(13) 1 d PDU B 2
H35D H 0.3251 1.1875 0.8082 0.140 Uiso 0.433(13) 1 calc PR B 2
H35E H 0.3364 1.0763 0.7834 0.140 Uiso 0.433(13) 1 calc PR B 2
H35F H 0.4130 1.1540 0.7302 0.140 Uiso 0.433(13) 1 calc PR B 2
C36' C 0.4028(14) 1.0885(13) 0.9484(9) 0.091(5) Uani 0.433(13) 1 d PDU B 2
H36D H 0.4546 1.0706 0.9935 0.136 Uiso 0.433(13) 1 calc PR B 2
H36E H 0.3569 1.0332 0.9373 0.136 Uiso 0.433(13) 1 calc PR B 2
H36F H 0.3547 1.1422 0.9694 0.136 Uiso 0.433(13) 1 calc PR B 2
C37' C 0.5295(10) 1.2159(8) 0.8638(13) 0.093(4) Uani 0.433(13) 1 d PDU B 2
H37D H 0.5934 1.2078 0.9002 0.139 Uiso 0.433(13) 1 calc PR B 2
H37E H 0.4775 1.2640 0.8903 0.139 Uiso 0.433(13) 1 calc PR B 2
H37F H 0.5551 1.2376 0.8038 0.139 Uiso 0.433(13) 1 calc PR B 2
C38 C 1.0668(3) 0.9045(2) 0.5867(2) 0.0434(8) Uani 1 1 d . . .
C39 C 1.1750(3) 0.9304(2) 0.5384(2) 0.0450(8) Uani 1 1 d . . .
C40 C 1.2162(3) 1.0247(2) 0.5313(2) 0.0555(9) Uani 1 1 d . . .
H40 H 1.1749 1.0760 0.5589 0.067 Uiso 1 1 calc R . .
C41 C 1.3177(3) 1.0432(3) 0.4838(2) 0.0654(10) Uani 1 1 d . . .
H41 H 1.3449 1.1069 0.4796 0.078 Uiso 1 1 calc R . .
C42 C 1.3788(3) 0.9686(3) 0.4427(2) 0.0642(10) Uani 1 1 d . . .
H42 H 1.4477 0.9815 0.4108 0.077 Uiso 1 1 calc R . .
C43 C 1.3390(3) 0.8745(3) 0.4485(2) 0.0700(11) Uani 1 1 d . . .
H43 H 1.3807 0.8237 0.4205 0.084 Uiso 1 1 calc R . .
C44 C 1.2371(3) 0.8557(3) 0.4960(2) 0.0612(10) Uani 1 1 d . . .
H44 H 1.2099 0.7920 0.4996 0.073 Uiso 1 1 calc R . .
C45 C 0.0885(5) 0.1970(4) 0.7370(4) 0.151(2) Uani 1 1 d . . .
H45A H 0.1275 0.2569 0.7212 0.226 Uiso 1 1 calc R . .
H45B H 0.1423 0.1474 0.7545 0.226 Uiso 1 1 calc R . .
H45C H 0.0335 0.2084 0.7867 0.226 Uiso 1 1 calc R . .
C46 C 0.3145(14) 0.5958(12) 0.2480(10) 0.147(5) Uani 0.634(18) 1 d PU C 1
H46A H 0.3706 0.6066 0.1988 0.221 Uiso 0.634(18) 1 calc PR C 1
H46B H 0.2427 0.5829 0.2243 0.221 Uiso 0.634(18) 1 calc PR C 1
H46C H 0.3374 0.5405 0.2843 0.221 Uiso 0.634(18) 1 calc PR C 1
O6 O 0.3042(8) 0.6793(6) 0.3012(8) 0.160(5) Uani 0.634(18) 1 d PU C 1
C46' C 0.335(3) 0.584(2) 0.292(2) 0.170(9) Uani 0.366(18) 1 d PU C 2
H46D H 0.4106 0.5812 0.2630 0.255 Uiso 0.366(18) 1 calc PR C 2
H46E H 0.3015 0.5207 0.2904 0.255 Uiso 0.366(18) 1 calc PR C 2
H46F H 0.3386 0.6035 0.3534 0.255 Uiso 0.366(18) 1 calc PR C 2
O6' O 0.2493(15) 0.6742(13) 0.2313(14) 0.172(8) Uani 0.366(18) 1 d PU C 2
H6 H 0.209(4) 0.696(4) 0.300(4) 0.207 Uiso 1 1 d D . .

loop_
_atom_site_aniso_label
_atom_site_aniso_U_11
_atom_site_aniso_U_22
_atom_site_aniso_U_33
_atom_site_aniso_U_23
_atom_site_aniso_U_13
_atom_site_aniso_U_12
Fe1 0.0446(3) 0.0298(3) 0.0538(3) -0.0065(2) -0.0013(2) 0.00039(19)
Cl1 0.0998(8) 0.0442(6) 0.1318(10) -0.0227(6) -0.0125(7) 0.0063(5)
N1 0.0499(16) 0.0340(16) 0.0512(18) -0.0081(13) -0.0003(14) -0.0024(13)
N2 0.073(2) 0.0318(16) 0.058(2) -0.0130(14) -0.0113(16) -0.0037(14)
N3 0.0399(15) 0.0353(15) 0.0481(17) 0.0002(12) -0.0050(13) -0.0010(12)
N4 0.0389(15) 0.0319(15) 0.0603(18) -0.0009(13) -0.0004(13) -0.0017(12)
O1 0.0552(13) 0.0322(12) 0.0592(15) -0.0113(10) -0.0149(12) 0.0091(10)
O2 0.0674(15) 0.0385(14) 0.0545(15) -0.0061(11) -0.0079(12) -0.0043(11)
O3 0.0410(12) 0.0322(12) 0.0712(16) -0.0053(11) 0.0027(11) -0.0005(10)
O4 0.0591(14) 0.0390(14) 0.0745(17) -0.0157(11) 0.0143(12) -0.0080(11)
O5 0.092(2) 0.0401(16) 0.128(3) -0.0044(15) -0.0083(19) 0.0011(14)
C1 0.056(2) 0.0309(19) 0.064(3) -0.0106(17) 0.0011(19) 0.0058(16)
C2 0.0441(19) 0.037(2) 0.055(2) -0.0064(16) 0.0010(17) 0.0043(15)
C3 0.0383(18) 0.038(2) 0.053(2) -0.0053(16) -0.0004(16) 0.0023(15)
C4 0.0417(18) 0.041(2) 0.052(2) -0.0052(16) -0.0042(16) 0.0029(15)
C5 0.048(2) 0.051(2) 0.057(2) -0.0016(18) -0.0073(17) 0.0007(17)
C6 0.0416(19) 0.045(2) 0.065(3) 0.0054(18) 0.0013(18) 0.0085(16)
C7 0.051(2) 0.037(2) 0.068(3) -0.0030(18) 0.0030(19) 0.0112(16)
C8 0.060(2) 0.044(2) 0.055(2) -0.0113(17) -0.0126(18) 0.0063(17)
C9 0.073(3) 0.043(2) 0.085(3) -0.014(2) -0.008(2) -0.0057(19)
C10 0.074(3) 0.065(3) 0.083(3) -0.021(2) 0.009(2) 0.018(2)
C11 0.128(4) 0.067(3) 0.087(3) -0.025(2) -0.041(3) 0.019(3)
C12 0.050(2) 0.055(2) 0.076(3) 0.013(2) -0.001(2) 0.0125(18)
C13 0.122(5) 0.076(4) 0.108(5) 0.015(3) -0.008(4) 0.051(3)
C14 0.075(4) 0.082(4) 0.088(4) 0.033(3) -0.011(3) 0.005(3)
C15 0.054(3) 0.099(4) 0.136(6) 0.049(4) -0.022(3) 0.008(3)
C12' 0.050(2) 0.055(2) 0.076(3) 0.013(2) -0.001(2) 0.0125(18)
C15' 0.074(10) 0.095(11) 0.100(11) 0.020(8) -0.017(8) 0.015(8)
C14' 0.102(12) 0.104(12) 0.104(11) 0.013(9) -0.007(9) 0.017(9)
C13' 0.102(11) 0.094(11) 0.112(11) 0.018(8) -0.015(9) 0.003(8)
C16 0.055(2) 0.043(2) 0.050(2) -0.0088(18) 0.0012(18) -0.0094(17)
C17 0.076(3) 0.050(2) 0.055(2) -0.0068(19) -0.007(2) -0.016(2)
C18 0.091(3) 0.068(3) 0.105(4) -0.031(3) -0.033(3) -0.003(2)
C19 0.117(4) 0.086(4) 0.102(4) -0.039(3) -0.028(3) -0.018(3)
C20 0.160(5) 0.090(4) 0.094(4) -0.004(3) -0.063(4) -0.042(4)
C21 0.235(7) 0.074(4) 0.157(5) -0.007(3) -0.141(5) -0.003(4)
C22 0.169(5) 0.051(3) 0.116(4) -0.002(3) -0.080(4) -0.005(3)
C23 0.0413(19) 0.0313(18) 0.062(2) -0.0058(16) -0.0062(16) -0.0023(15)
C24 0.0391(18) 0.0363(19) 0.051(2) -0.0019(15) -0.0066(16) 0.0025(14)
C25 0.0452(19) 0.0339(18) 0.044(2) -0.0005(15) -0.0080(16) 0.0031(15)
C26 0.0393(19) 0.043(2) 0.055(2) 0.0047(16) 0.0001(16) 0.0010(15)
C27 0.0405(19) 0.049(2) 0.064(2) 0.0039(18) 0.0026(17) 0.0009(16)
C28 0.048(2) 0.041(2) 0.062(2) -0.0007(16) -0.0003(17) 0.0083(16)
C29 0.048(2) 0.037(2) 0.066(2) -0.0059(16) -0.0029(18) 0.0010(16)
C30 0.046(2) 0.044(2) 0.078(3) -0.0004(19) 0.0034(19) -0.0046(16)
C31 0.079(3) 0.050(2) 0.099(3) 0.014(2) 0.005(2) -0.006(2)
C32 0.068(3) 0.072(3) 0.083(3) -0.017(2) -0.001(2) -0.026(2)
C33 0.059(2) 0.064(3) 0.123(4) -0.005(2) 0.016(2) -0.017(2)
C34 0.054(2) 0.052(2) 0.084(3) -0.005(2) 0.011(2) 0.0147(19)
C35 0.089(6) 0.073(6) 0.101(6) 0.003(4) 0.002(5) 0.038(5)
C36 0.081(6) 0.077(5) 0.110(7) -0.017(6) 0.021(5) 0.013(5)
C37 0.078(5) 0.061(5) 0.090(6) -0.033(4) 0.003(5) 0.015(4)
C34' 0.054(2) 0.052(2) 0.084(3) -0.005(2) 0.011(2) 0.0147(19)
C35' 0.082(7) 0.081(7) 0.116(7) 0.006(6) -0.008(6) 0.038(5)
C36' 0.092(8) 0.086(7) 0.091(8) -0.017(6) 0.013(6) 0.030(6)
C37' 0.091(6) 0.075(7) 0.111(8) -0.021(6) 0.006(6) 0.018(5)
C38 0.0449(19) 0.041(2) 0.045(2) 0.0003(16) -0.0082(16) -0.0032(16)
C39 0.0455(19) 0.043(2) 0.046(2) -0.0012(16) -0.0031(16) -0.0016(16)
C40 0.053(2) 0.048(2) 0.065(3) -0.0035(18) 0.0015(18) -0.0039(17)
C41 0.057(2) 0.066(3) 0.073(3) 0.000(2) 0.004(2) -0.017(2)
C42 0.041(2) 0.079(3) 0.071(3) 0.003(2) 0.0025(18) -0.008(2)
C43 0.058(2) 0.068(3) 0.081(3) -0.007(2) 0.016(2) 0.008(2)
C44 0.058(2) 0.051(2) 0.074(3) -0.0039(19) 0.005(2) -0.0056(18)
C45 0.200(6) 0.113(5) 0.147(6) -0.012(4) -0.055(5) -0.015(4)
C46 0.150(8) 0.151(8) 0.140(8) -0.021(7) 0.003(7) -0.001(6)
O6 0.152(6) 0.141(6) 0.187(8) -0.054(5) 0.029(5) -0.047(5)
C46' 0.161(11) 0.170(12) 0.177(12) -0.001(9) -0.001(9) -0.010(9)
O6' 0.165(10) 0.182(10) 0.164(10) 0.022(7) 0.019(7) -0.006(7)

loop_
_atom_type_symbol
_atom_type_description
_atom_type_scat_dispersion_real
_atom_type_scat_dispersion_imag
_atom_type_scat_source
C C 0.0033 0.0016 'International Tables Vol C Tables 4.2.6.8 and 6.1.1.4'
H H 0.0000 0.0000 'International Tables Vol C Tables 4.2.6.8 and 6.1.1.4'
N N 0.0061 0.0033 'International Tables Vol C Tables 4.2.6.8 and 6.1.1.4'
O O 0.0106 0.0060 'International Tables Vol C Tables 4.2.6.8 and 6.1.1.4'
Fe Fe 0.3463 0.8444 'International Tables Vol C Tables 4.2.6.8 and 6.1.1.4'
Cl Cl 0.1484 0.1585 'International Tables Vol C Tables 4.2.6.8 and 6.1.1.4'

loop_
_geom_angle_atom_site_label_1
_geom_angle_atom_site_label_2
_geom_angle_atom_site_label_3
_geom_angle
_geom_angle_site_symmetry_1
_geom_angle_site_symmetry_3
_geom_angle_publ_flag
O3 Fe1 O1 99.72(10) . . ?
O3 Fe1 O4 152.58(9) . . ?
O1 Fe1 O4 95.70(11) . . ?
O3 Fe1 O2 86.74(10) . . ?
O1 Fe1 O2 157.13(9) . . ?
O4 Fe1 O2 87.77(10) . . ?
O3 Fe1 N1 110.95(9) . . ?
O1 Fe1 N1 82.92(10) . . ?
O4 Fe1 N1 93.29(9) . . ?
O2 Fe1 N1 74.31(10) . . ?
O3 Fe1 N3 82.86(9) . . ?
O1 Fe1 N3 90.83(9) . . ?
O4 Fe1 N3 74.34(9) . . ?
O2 Fe1 N3 111.81(9) . . ?
N1 Fe1 N3 165.58(10) . . ?
C1 N1 N2 116.7(3) . . ?
C1 N1 Fe1 129.7(2) . . ?
N2 N1 Fe1 113.6(2) . . ?
C16 N2 N1 115.2(3) . . ?
C16 N2 H2 122.4 . . ?
N1 N2 H2 122.4 . . ?
C23 N3 N4 118.4(3) . . ?
C23 N3 Fe1 128.7(2) . . ?
N4 N3 Fe1 112.55(17) . . ?
C38 N4 N3 114.5(2) . . ?
C38 N4 H4 122.8 . . ?
N3 N4 H4 122.8 . . ?
C3 O1 Fe1 138.8(2) . . ?
C16 O2 Fe1 116.8(2) . . ?
C25 O3 Fe1 139.17(19) . . ?
C38 O4 Fe1 118.7(2) . . ?
C45 O5 H5 109.5 . . ?
N1 C1 C2 124.2(3) . . ?
N1 C1 H1 117.9 . . ?
C2 C1 H1 117.9 . . ?
C7 C2 C3 120.8(3) . . ?
C7 C2 C1 117.1(3) . . ?
C3 C2 C1 122.1(3) . . ?
O1 C3 C2 121.2(3) . . ?
O1 C3 C4 120.4(3) . . ?
C2 C3 C4 118.4(3) . . ?
C5 C4 C3 117.7(3) . . ?
C5 C4 C8 122.5(3) . . ?
C3 C4 C8 119.8(3) . . ?
C4 C5 C6 125.0(3) . . ?
C4 C5 H5A 117.5 . . ?
C6 C5 H5A 117.5 . . ?
C7 C6 C5 116.3(3) . . ?
C7 C6 C12 123.3(3) . . ?
C5 C6 C12 120.3(3) . . ?
C6 C7 C2 121.8(3) . . ?
C6 C7 H7 119.1 . . ?
C2 C7 H7 119.1 . . ?
C9 C8 C11 107.5(3) . . ?
C9 C8 C4 110.6(3) . . ?
C11 C8 C4 111.6(3) . . ?
C9 C8 C10 109.8(3) . . ?
C11 C8 C10 108.3(3) . . ?
C4 C8 C10 109.0(3) . . ?
C8 C9 H9A 109.5 . . ?
C8 C9 H9B 109.5 . . ?
H9A C9 H9B 109.5 . . ?
C8 C9 H9C 109.5 . . ?
H9A C9 H9C 109.5 . . ?
H9B C9 H9C 109.5 . . ?
C8 C10 H10A 109.5 . . ?
C8 C10 H10B 109.5 . . ?
H10A C10 H10B 109.5 . . ?
C8 C10 H10C 109.5 . . ?
H10A C10 H10C 109.5 . . ?
H10B C10 H10C 109.5 . . ?
C8 C11 H11A 109.5 . . ?
C8 C11 H11B 109.5 . . ?
H11A C11 H11B 109.5 . . ?
C8 C11 H11C 109.5 . . ?
H11A C11 H11C 109.5 . . ?
H11B C11 H11C 109.5 . . ?
C15 C12 C6 110.9(3) . . ?
C15 C12 C14 111.1(4) . . ?
C6 C12 C14 108.6(3) . . ?
C15 C12 C13 109.4(4) . . ?
C6 C12 C13 111.5(4) . . ?
C14 C12 C13 105.2(4) . . ?
H15D C15' H15E 109.5 . . ?
H15D C15' H15F 109.5 . . ?
H15E C15' H15F 109.5 . . ?
H14D C14' H14E 109.5 . . ?
H14D C14' H14F 109.5 . . ?
H14E C14' H14F 109.5 . . ?
H13D C13' H13E 109.5 . . ?
H13D C13' H13F 109.5 . . ?
H13E C13' H13F 109.5 . . ?
O2 C16 N2 119.7(3) . . ?
O2 C16 C17 122.1(3) . . ?
N2 C16 C17 118.2(3) . . ?
C18 C17 C22 118.1(4) . . ?
C18 C17 C16 123.5(4) . . ?
C22 C17 C16 118.3(4) . . ?
C17 C18 C19 121.1(4) . . ?
C17 C18 H18 119.5 . . ?
C19 C18 H18 119.5 . . ?
C20 C19 C18 120.0(5) . . ?
C20 C19 H19 120.0 . . ?
C18 C19 H19 120.0 . . ?
C19 C20 C21 119.9(5) . . ?
C19 C20 H20 120.0 . . ?
C21 C20 H20 120.0 . . ?
C20 C21 C22 120.2(5) . . ?
C20 C21 H21 119.9 . . ?
C22 C21 H21 119.9 . . ?
C17 C22 C21 120.5(4) . . ?
C17 C22 H22 119.7 . . ?
C21 C22 H22 119.7 . . ?
N3 C23 C24 124.4(3) . . ?
N3 C23 H23 117.8 . . ?
C24 C23 H23 117.8 . . ?
C29 C24 C23 117.6(3) . . ?
C29 C24 C25 119.8(3) . . ?
C23 C24 C25 122.2(3) . . ?
O3 C25 C26 119.9(3) . . ?
O3 C25 C24 120.9(3) . . ?
C26 C25 C24 119.2(3) . . ?
C27 C26 C25 117.5(3) . . ?
C27 C26 C30 122.6(3) . . ?
C25 C26 C30 119.9(3) . . ?
C26 C27 C28 124.9(3) . . ?
C26 C27 H27 117.5 . . ?
C28 C27 H27 117.5 . . ?
C29 C28 C27 116.6(3) . . ?
C29 C28 C34 122.0(3) . . ?
C27 C28 C34 121.1(3) . . ?
C28 C29 C24 121.9(3) . . ?
C28 C29 H29 119.0 . . ?
C24 C29 H29 119.0 . . ?
C31 C30 C32 110.2(3) . . ?
C31 C30 C26 110.3(3) . . ?
C32 C30 C26 109.5(3) . . ?
C31 C30 C33 107.6(3) . . ?
C32 C30 C33 107.3(3) . . ?
C26 C30 C33 111.8(3) . . ?
C30 C31 H31A 109.5 . . ?
C30 C31 H31B 109.5 . . ?
H31A C31 H31B 109.5 . . ?
C30 C31 H31C 109.5 . . ?
H31A C31 H31C 109.5 . . ?
H31B C31 H31C 109.5 . . ?
C30 C32 H32A 109.5 . . ?
C30 C32 H32B 109.5 . . ?
H32A C32 H32B 109.5 . . ?
C30 C32 H32C 109.5 . . ?
H32A C32 H32C 109.5 . . ?
H32B C32 H32C 109.5 . . ?
C30 C33 H33A 109.5 . . ?
C30 C33 H33B 109.5 . . ?
H33A C33 H33B 109.5 . . ?
C30 C33 H33C 109.5 . . ?
H33A C33 H33C 109.5 . . ?
H33B C33 H33C 109.5 . . ?
C35 C34 C36 110.6(6) . . ?
C35 C34 C28 108.4(4) . . ?
C36 C34 C28 114.0(6) . . ?
C35 C34 C37 108.1(6) . . ?
C36 C34 C37 106.0(6) . . ?
C28 C34 C37 109.5(4) . . ?
H35D C35' H35E 109.5 . . ?
H35D C35' H35F 109.5 . . ?
H35E C35' H35F 109.5 . . ?
H36D C36' H36E 109.5 . . ?
H36D C36' H36F 109.5 . . ?
H36E C36' H36F 109.5 . . ?
H37D C37' H37E 109.5 . . ?
H37D C37' H37F 109.5 . . ?
H37E C37' H37F 109.5 . . ?
O4 C38 N4 118.9(3) . . ?
O4 C38 C39 120.1(3) . . ?
N4 C38 C39 121.0(3) . . ?
C44 C39 C40 118.7(3) . . ?
C44 C39 C38 117.3(3) . . ?
C40 C39 C38 124.0(3) . . ?
C41 C40 C39 120.4(3) . . ?
C41 C40 H40 119.8 . . ?
C39 C40 H40 119.8 . . ?
C42 C41 C40 120.3(3) . . ?
C42 C41 H41 119.9 . . ?
C40 C41 H41 119.9 . . ?
C41 C42 C43 120.2(3) . . ?
C41 C42 H42 119.9 . . ?
C43 C42 H42 119.9 . . ?
C42 C43 C44 119.7(3) . . ?
C42 C43 H43 120.2 . . ?
C44 C43 H43 120.2 . . ?
C43 C44 C39 120.7(3) . . ?
C43 C44 H44 119.7 . . ?
C39 C44 H44 119.7 . . ?
O5 C45 H45A 109.5 . . ?
O5 C45 H45B 109.5 . . ?
H45A C45 H45B 109.5 . . ?
O5 C45 H45C 109.5 . . ?
H45A C45 H45C 109.5 . . ?
H45B C45 H45C 109.5 . . ?
C46 O6 H6 101(3) . . ?
O6' C46' H46D 109.5 . . ?
O6' C46' H46E 109.5 . . ?
H46D C46' H46E 109.5 . . ?
O6' C46' H46F 109.5 . . ?
H46D C46' H46F 109.5 . . ?
H46E C46' H46F 109.5 . . ?
C46' O6' H6 87(4) . . ?

loop_
_geom_bond_atom_site_label_1
_geom_bond_atom_site_label_2
_geom_bond_distance
_geom_bond_site_symmetry_2
_geom_bond_publ_flag
Fe1 O3 1.872(2) . ?
Fe1 O1 1.886(2) . ?
Fe1 O4 2.040(2) . ?
Fe1 O2 2.093(2) . ?
Fe1 N1 2.106(3) . ?
Fe1 N3 2.125(3) . ?
N1 C1 1.295(4) . ?
N1 N2 1.378(3) . ?
N2 C16 1.327(4) . ?
N2 H2 0.8600 . ?
N3 C23 1.286(3) . ?
N3 N4 1.388(3) . ?
N4 C38 1.330(3) . ?
N4 H4 0.8600 . ?
O1 C3 1.315(4) . ?
O2 C16 1.248(4) . ?
O3 C25 1.315(3) . ?
O4 C38 1.255(3) . ?
O5 C45 1.372(5) . ?
O5 H5 0.8200 . ?
C1 C2 1.421(4) . ?
C1 H1 0.9300 . ?
C2 C7 1.403(4) . ?
C2 C3 1.411(4) . ?
C3 C4 1.419(4) . ?
C4 C5 1.377(4) . ?
C4 C8 1.534(4) . ?
C5 C6 1.406(4) . ?
C5 H5A 0.9300 . ?
C6 C7 1.365(4) . ?
C6 C12 1.523(5) . ?
C7 H7 0.9300 . ?
C8 C9 1.525(5) . ?
C8 C11 1.528(4) . ?
C8 C10 1.536(4) . ?
C9 H9A 0.9600 . ?
C9 H9B 0.9600 . ?
C9 H9C 0.9600 . ?
C10 H10A 0.9600 . ?
C10 H10B 0.9600 . ?
C10 H10C 0.9600 . ?
C11 H11A 0.9600 . ?
C11 H11B 0.9600 . ?
C11 H11C 0.9600 . ?
C12 C15 1.507(6) . ?
C12 C14 1.526(6) . ?
C12 C13 1.539(6) . ?
C13 H13A 0.9600 . ?
C13 H13B 0.9600 . ?
C13 H13C 0.9600 . ?
C14 H14A 0.9600 . ?
C14 H14B 0.9600 . ?
C14 H14C 0.9600 . ?
C15 H15A 0.9600 . ?
C15 H15B 0.9600 . ?
C15 H15C 0.9600 . ?
C15' H15D 0.9600 . ?
C15' H15E 0.9600 . ?
C15' H15F 0.9600 . ?
C14' H14D 0.9600 . ?
C14' H14E 0.9600 . ?
C14' H14F 0.9600 . ?
C13' H13D 0.9600 . ?
C13' H13E 0.9600 . ?
C13' H13F 0.9600 . ?
C16 C17 1.474(4) . ?
C17 C18 1.364(5) . ?
C17 C22 1.369(5) . ?
C18 C19 1.373(5) . ?
C18 H18 0.9300 . ?
C19 C20 1.345(6) . ?
C19 H19 0.9300 . ?
C20 C21 1.357(6) . ?
C20 H20 0.9300 . ?
C21 C22 1.371(5) . ?
C21 H21 0.9300 . ?
C22 H22 0.9300 . ?
C23 C24 1.410(4) . ?
C23 H23 0.9300 . ?
C24 C29 1.407(4) . ?
C24 C25 1.415(4) . ?
C25 C26 1.410(4) . ?
C26 C27 1.379(4) . ?
C26 C30 1.533(4) . ?
C27 C28 1.400(4) . ?
C27 H27 0.9300 . ?
C28 C29 1.366(4) . ?
C28 C34 1.530(4) . ?
C29 H29 0.9300 . ?
C30 C31 1.526(5) . ?
C30 C32 1.529(5) . ?
C30 C33 1.535(4) . ?
C31 H31A 0.9600 . ?
C31 H31B 0.9600 . ?
C31 H31C 0.9600 . ?
C32 H32A 0.9600 . ?
C32 H32B 0.9600 . ?
C32 H32C 0.9600 . ?
C33 H33A 0.9600 . ?
C33 H33B 0.9600 . ?
C33 H33C 0.9600 . ?
C34 C35 1.498(8) . ?
C34 C36 1.502(9) . ?
C34 C37 1.580(8) . ?
C35 H35A 0.9600 . ?
C35 H35B 0.9600 . ?
C35 H35C 0.9600 . ?
C36 H36A 0.9600 . ?
C36 H36B 0.9600 . ?
C36 H36C 0.9600 . ?
C37 H37A 0.9600 . ?
C37 H37B 0.9600 . ?
C37 H37C 0.9600 . ?
C35' H35D 0.9600 . ?
C35' H35E 0.9600 . ?
C35' H35F 0.9600 . ?
C36' H36D 0.9600 . ?
C36' H36E 0.9600 . ?
C36' H36F 0.9600 . ?
C37' H37D 0.9600 . ?
C37' H37E 0.9600 . ?
C37' H37F 0.9600 . ?
C38 C39 1.465(4) . ?
C39 C44 1.380(4) . ?
C39 C40 1.381(4) . ?
C40 C41 1.371(4) . ?
C40 H40 0.9300 . ?
C41 C42 1.364(5) . ?
C41 H41 0.9300 . ?
C42 C43 1.371(5) . ?
C42 H42 0.9300 . ?
C43 C44 1.377(4) . ?
C43 H43 0.9300 . ?
C44 H44 0.9300 . ?
C45 H45A 0.9600 . ?
C45 H45B 0.9600 . ?
C45 H45C 0.9600 . ?
C46 O6 1.396(18) . ?
C46 H46A 0.9600 . ?
C46 H46B 0.9600 . ?
C46 H46C 0.9600 . ?
O6 H6 1.14(6) . ?
C46' O6' 1.83(4) . ?
C46' H46D 0.9600 . ?
C46' H46E 0.9600 . ?
C46' H46F 0.9600 . ?
O6' H6 1.14(5) . ?

loop_
_geom_torsion_atom_site_label_1
_geom_torsion_atom_site_label_2
_geom_torsion_atom_site_label_3
_geom_torsion_atom_site_label_4
_geom_torsion
_geom_torsion_site_symmetry_1
_geom_torsion_site_symmetry_2
_geom_torsion_site_symmetry_3
_geom_torsion_site_symmetry_4
_geom_torsion_publ_flag
O3 Fe1 N1 C1 -107.6(3) . . . . ?
O1 Fe1 N1 C1 -9.8(3) . . . . ?
O4 Fe1 N1 C1 85.5(3) . . . . ?
O2 Fe1 N1 C1 172.3(3) . . . . ?
N3 Fe1 N1 C1 55.1(6) . . . . ?
O3 Fe1 N1 N2 75.1(2) . . . . ?
O1 Fe1 N1 N2 172.8(2) . . . . ?
O4 Fe1 N1 N2 -91.8(2) . . . . ?
O2 Fe1 N1 N2 -5.09(18) . . . . ?
N3 Fe1 N1 N2 -122.3(4) . . . . ?
C1 N1 N2 C16 -173.8(3) . . . . ?
Fe1 N1 N2 C16 3.9(3) . . . . ?
O3 Fe1 N3 C23 14.0(3) . . . . ?
O1 Fe1 N3 C23 -85.7(3) . . . . ?
O4 Fe1 N3 C23 178.6(3) . . . . ?
O2 Fe1 N3 C23 97.6(3) . . . . ?
N1 Fe1 N3 C23 -149.7(4) . . . . ?
O3 Fe1 N3 N4 -173.17(18) . . . . ?
O1 Fe1 N3 N4 87.14(19) . . . . ?
O4 Fe1 N3 N4 -8.55(17) . . . . ?
O2 Fe1 N3 N4 -89.59(19) . . . . ?
N1 Fe1 N3 N4 23.2(5) . . . . ?
C23 N3 N4 C38 -178.6(3) . . . . ?
Fe1 N3 N4 C38 7.8(3) . . . . ?
O3 Fe1 O1 C3 121.4(3) . . . . ?
O4 Fe1 O1 C3 -81.3(3) . . . . ?
O2 Fe1 O1 C3 16.5(4) . . . . ?
N1 Fe1 O1 C3 11.3(3) . . . . ?
N3 Fe1 O1 C3 -155.7(3) . . . . ?
O3 Fe1 O2 C16 -106.7(2) . . . . ?
O1 Fe1 O2 C16 0.8(4) . . . . ?
O4 Fe1 O2 C16 100.2(2) . . . . ?
N1 Fe1 O2 C16 6.1(2) . . . . ?
N3 Fe1 O2 C16 172.3(2) . . . . ?
O1 Fe1 O3 C25 81.2(3) . . . . ?
O4 Fe1 O3 C25 -42.1(4) . . . . ?
O2 Fe1 O3 C25 -120.9(3) . . . . ?
N1 Fe1 O3 C25 167.3(3) . . . . ?
N3 Fe1 O3 C25 -8.4(3) . . . . ?
O3 Fe1 O4 C38 43.9(3) . . . . ?
O1 Fe1 O4 C38 -80.3(2) . . . . ?
O2 Fe1 O4 C38 122.4(2) . . . . ?
N1 Fe1 O4 C38 -163.5(2) . . . . ?
N3 Fe1 O4 C38 9.0(2) . . . . ?
N2 N1 C1 C2 -176.8(3) . . . . ?
Fe1 N1 C1 C2 5.9(5) . . . . ?
N1 C1 C2 C7 178.9(3) . . . . ?
N1 C1 C2 C3 2.4(5) . . . . ?
Fe1 O1 C3 C2 -7.6(5) . . . . ?
Fe1 O1 C3 C4 174.8(2) . . . . ?
C7 C2 C3 O1 -178.9(3) . . . . ?
C1 C2 C3 O1 -2.6(5) . . . . ?
C7 C2 C3 C4 -1.2(4) . . . . ?
C1 C2 C3 C4 175.1(3) . . . . ?
O1 C3 C4 C5 178.8(3) . . . . ?
C2 C3 C4 C5 1.1(4) . . . . ?
O1 C3 C4 C8 -0.1(4) . . . . ?
C2 C3 C4 C8 -177.8(3) . . . . ?
C3 C4 C5 C6 -0.9(5) . . . . ?
C8 C4 C5 C6 177.9(3) . . . . ?
C4 C5 C6 C7 0.8(5) . . . . ?
C4 C5 C6 C12 -177.0(3) . . . . ?
C5 C6 C7 C2 -0.8(5) . . . . ?
C12 C6 C7 C2 176.9(3) . . . . ?
C3 C2 C7 C6 1.1(5) . . . . ?
C1 C2 C7 C6 -175.4(3) . . . . ?
C5 C4 C8 C9 122.8(3) . . . . ?
C3 C4 C8 C9 -58.3(4) . . . . ?
C5 C4 C8 C11 3.2(4) . . . . ?
C3 C4 C8 C11 -178.0(3) . . . . ?
C5 C4 C8 C10 -116.3(3) . . . . ?
C3 C4 C8 C10 62.5(4) . . . . ?
C7 C6 C12 C15 127.1(5) . . . . ?
C5 C6 C12 C15 -55.3(5) . . . . ?
C7 C6 C12 C14 -110.5(5) . . . . ?
C5 C6 C12 C14 67.1(5) . . . . ?
C7 C6 C12 C13 5.0(6) . . . . ?
C5 C6 C12 C13 -177.4(4) . . . . ?
Fe1 O2 C16 N2 -6.3(4) . . . . ?
Fe1 O2 C16 C17 170.5(2) . . . . ?
N1 N2 C16 O2 1.5(4) . . . . ?
N1 N2 C16 C17 -175.4(3) . . . . ?
O2 C16 C17 C18 168.8(3) . . . . ?
N2 C16 C17 C18 -14.4(5) . . . . ?
O2 C16 C17 C22 -13.5(5) . . . . ?
N2 C16 C17 C22 163.3(4) . . . . ?
C22 C17 C18 C19 0.0(6) . . . . ?
C16 C17 C18 C19 177.7(4) . . . . ?
C17 C18 C19 C20 -1.4(7) . . . . ?
C18 C19 C20 C21 1.0(9) . . . . ?
C19 C20 C21 C22 0.7(9) . . . . ?
C18 C17 C22 C21 1.7(7) . . . . ?
C16 C17 C22 C21 -176.1(5) . . . . ?
C20 C21 C22 C17 -2.1(9) . . . . ?
N4 N3 C23 C24 175.9(3) . . . . ?
Fe1 N3 C23 C24 -11.6(4) . . . . ?
N3 C23 C24 C29 -175.1(3) . . . . ?
N3 C23 C24 C25 -2.2(5) . . . . ?
Fe1 O3 C25 C26 177.2(2) . . . . ?
Fe1 O3 C25 C24 -0.4(5) . . . . ?
C29 C24 C25 O3 -178.4(3) . . . . ?
C23 C24 C25 O3 8.9(5) . . . . ?
C29 C24 C25 C26 4.0(4) . . . . ?
C23 C24 C25 C26 -168.7(3) . . . . ?
O3 C25 C26 C27 178.7(3) . . . . ?
C24 C25 C26 C27 -3.7(4) . . . . ?
O3 C25 C26 C30 -3.2(4) . . . . ?
C24 C25 C26 C30 174.5(3) . . . . ?
C25 C26 C27 C28 0.6(5) . . . . ?
C30 C26 C27 C28 -177.5(3) . . . . ?
C26 C27 C28 C29 2.2(5) . . . . ?
C26 C27 C28 C34 176.9(3) . . . . ?
C27 C28 C29 C24 -1.9(5) . . . . ?
C34 C28 C29 C24 -176.6(3) . . . . ?
C23 C24 C29 C28 171.9(3) . . . . ?
C25 C24 C29 C28 -1.2(5) . . . . ?
C27 C26 C30 C31 -120.5(3) . . . . ?
C25 C26 C30 C31 61.5(4) . . . . ?
C27 C26 C30 C32 118.0(3) . . . . ?
C25 C26 C30 C32 -60.0(4) . . . . ?
C27 C26 C30 C33 -0.8(5) . . . . ?
C25 C26 C30 C33 -178.8(3) . . . . ?
C29 C28 C34 C35 72.6(7) . . . . ?
C27 C28 C34 C35 -101.9(7) . . . . ?
C29 C28 C34 C36 -163.8(7) . . . . ?
C27 C28 C34 C36 21.8(8) . . . . ?
C29 C28 C34 C37 -45.2(7) . . . . ?
C27 C28 C34 C37 140.3(6) . . . . ?
Fe1 O4 C38 N4 -7.8(4) . . . . ?
Fe1 O4 C38 C39 172.0(2) . . . . ?
N3 N4 C38 O4 -0.4(4) . . . . ?
N3 N4 C38 C39 179.7(2) . . . . ?
O4 C38 C39 C44 -0.5(4) . . . . ?
N4 C38 C39 C44 179.3(3) . . . . ?
O4 C38 C39 C40 177.9(3) . . . . ?
N4 C38 C39 C40 -2.3(5) . . . . ?
C44 C39 C40 C41 -0.7(5) . . . . ?
C38 C39 C40 C41 -179.2(3) . . . . ?
C39 C40 C41 C42 0.3(5) . . . . ?
C40 C41 C42 C43 0.1(5) . . . . ?
C41 C42 C43 C44 -0.1(6) . . . . ?
C42 C43 C44 C39 -0.4(5) . . . . ?
C40 C39 C44 C43 0.8(5) . . . . ?
C38 C39 C44 C43 179.3(3) . . . . ?
